data_1512270
loop_
_publ_author_name
'Ma, Xinghua'
'Banwell, Martin G.'
'Willis, Anthony C.'

_publ_section_title
;
 Chemoenzymatic total synthesis of the phytotoxic geranylcyclohexentriol
 (-)-phomentrioloxin.
;
_journal_issue 8
_journal_name_full 'Journal of natural products'
_journal_page_first 1514
_journal_page_last 1518
_journal_paper_doi 10.1021/np4002866
_journal_volume 76
_journal_year 2013
_chemical_absolute_configuration unk
_chemical_compound_source local
_chemical_formula_moiety 'C17 H24 O4'
_chemical_formula_sum 'C17 H24 O4'
_chemical_formula_weight 292.38
_space_group_IT_number 19
_symmetry_cell_setting orthorhombic
_symmetry_space_group_name_Hall 'P 2ac 2ab'
_symmetry_space_group_name_H-M 'P 21 21 21'
_atom_sites_solution_hydrogens geom
_atom_sites_solution_primary direct
_audit_creation_date 13-02-04
_audit_creation_method CRYSTALS_ver_14.11
_audit_update_record
;
2013-02-04 - Report on C17 H24 O4 
             by Anthony C. Willis
             for   Xinghua Ma and Martin Banwell

2013-02-04 - passes checkcif tests with warnings  
;
_cell_angle_alpha 90
_cell_angle_beta 90
_cell_angle_gamma 90
_cell_formula_units_Z 4
_cell_length_a 4.619(4)
_cell_length_b 11.969(9)
_cell_length_c 29.55(2)
_cell_measurement_reflns_used 61613
_cell_measurement_temperature 200
_cell_measurement_theta_max 25
_cell_measurement_theta_min 3
_cell_volume 1634(2)
_computing_cell_refinement 'DENZO/SCALEPACK (Otwinowski & Minor, 1997)'
_computing_data_collection 'COLLECT (Nonius, 2001).'
_computing_data_reduction 'DENZO/SCALEPACK (Otwinowski & Minor, 1997)'
_computing_molecular_graphics
; 
ORTEP-II (Johnson 1976) in teXsan (MSC, 1992-1997)
;
_computing_publication_material 'CRYSTALS (Betteridge et al., 2003)'
_computing_structure_refinement 'CRYSTALS (Betteridge et al., 2003)'
_computing_structure_solution 'SHELXS 86 (Sheldrick, 1986)'
_diffrn_ambient_temperature 200
_diffrn_measured_fraction_theta_full 0.95
_diffrn_measured_fraction_theta_max 0.899
_diffrn_measurement_device Area
_diffrn_measurement_device_type 'Nonius KappaCCD'
_diffrn_measurement_method ' \f and \w scans with CCD '
_diffrn_radiation_monochromator graphite
_diffrn_radiation_type 'Mo K\a'
_diffrn_radiation_wavelength 0.71073
_diffrn_reflns_av_R_equivalents 0.114
_diffrn_reflns_limit_h_max 2
_diffrn_reflns_limit_h_min -5
_diffrn_reflns_limit_k_max 13
_diffrn_reflns_limit_k_min -14
_diffrn_reflns_limit_l_max 33
_diffrn_reflns_limit_l_min -26
_diffrn_reflns_number 5080
_diffrn_reflns_theta_full 24.994
_diffrn_reflns_theta_max 25.246
_diffrn_reflns_theta_min 2.678
_diffrn_standards_number 0
_exptl_absorpt_coefficient_mu 0.083
_exptl_absorpt_correction_T_max 0.996
_exptl_absorpt_correction_T_min 0.965
_exptl_absorpt_correction_type integration
_exptl_absorpt_process_details
;
via Gaussian method (Coppens, 1970) implemented in maXus (2000)
;
_exptl_crystal_colour colourless
_exptl_crystal_density_diffrn 1.189
_exptl_crystal_density_method 'not measured'
_exptl_crystal_description plate
_exptl_crystal_F_000 632
_exptl_crystal_size_max 0.500
_exptl_crystal_size_mid 0.240
_exptl_crystal_size_min 0.040
_refine_diff_density_max 0.67
_refine_diff_density_min -0.72
_refine_ls_extinction_method None
_refine_ls_goodness_of_fit_ref 0.9920
_refine_ls_hydrogen_treatment constr
_refine_ls_matrix_type full
_refine_ls_number_parameters 190
_refine_ls_number_reflns 1599
_refine_ls_number_restraints 0
_refine_ls_R_factor_all 0.1950
_refine_ls_R_factor_gt 0.1214
_refine_ls_shift/su_max 0.0347697
_refine_ls_shift/su_mean 0.0101760
_refine_ls_structure_factor_coef Fsqd
_refine_ls_weighting_details
;
 Method= Modified Sheldrick 
 w=1/[\s^2^(F^2^) + ( 0.04P)^2^ +11.82P] 
 ,where P=(max(Fo^2^,0) + 2Fc^2^)/3 
;
_refine_ls_weighting_scheme calc
_refine_ls_wR_factor_all 0.2917
_refine_ls_wR_factor_gt 0.2353
_refine_ls_wR_factor_ref 0.2917
_reflns_limit_h_max 5
_reflns_limit_h_min 0
_reflns_limit_k_max 14
_reflns_limit_k_min 0
_reflns_limit_l_max 33
_reflns_limit_l_min 0
_reflns_number_gt 880
_reflns_number_total 1601
_reflns_threshold_expression I>2.0\s(I)
_oxford_diffrn_Wilson_B_factor 3.49
_oxford_diffrn_Wilson_scale 3.11
_oxford_refine_ls_r_factor_ref 0.1950
_oxford_refine_ls_scale 0.781(8)
_oxford_reflns_number_all 1599
_oxford_reflns_threshold_expression_ref I>-10.0\s(I)
_oxford_structure_analysis_title 'using CCDC 872237's coords'
_cod_data_source_file np4002866_si_002.cif
_cod_data_source_block ban1305a
_cod_depositor_comments
;
The following automatic conversions were performed:

'_symmetry_cell_setting' value 'Orthorhombic' changed to
'orthorhombic' according to
/home/saulius/struct/CIF-dictionaries/cif_core.dic dictionary named
'cif_core.dic' version 2.4.2 from 2011-04-26.

Automatic conversion script
Id: cif_fix_values 1891 2012-01-12 08:04:46Z andrius 
;
_cod_original_sg_symbol_H-M 'P 21 21 21 '
_cod_database_code 1512270

loop_
_symmetry_equiv_pos_as_xyz
x,y,z
x+1/2,-y+1/2,-z
-x,y+1/2,-z+1/2
-x+1/2,-y,z+1/2

loop_
_atom_site_label
_atom_site_type_symbol
_atom_site_fract_x
_atom_site_fract_y
_atom_site_fract_z
_atom_site_U_iso_or_equiv
_atom_site_occupancy
_atom_site_adp_type
_atom_site_refinement_flags_posn
O1 O 0.197(2) 1.0483(6) 0.2226(3) 0.0769 1.0000 Uani .
O2 O 0.704(2) 0.9744(6) 0.2646(3) 0.0779 1.0000 Uani .
O3 O 0.521(2) 0.6705(6) 0.1965(3) 0.0729 1.0000 Uani .
O4 O 0.537(3) 0.7533(6) 0.2815(3) 0.0758 1.0000 Uani .
C1 C 0.396(3) 0.9818(10) 0.1971(5) 0.0647 1.0000 Uani .
C2 C 0.573(4) 0.9072(10) 0.2298(5) 0.0766 1.0000 Uani .
C3 C 0.385(4) 0.8185(8) 0.2500(5) 0.0728 1.0000 Uani .
C4 C 0.274(4) 0.7451(11) 0.2109(5) 0.0792 1.0000 Uani .
C5 C 0.189(3) 0.8057(9) 0.1705(5) 0.0611 1.0000 Uani .
C6 C 0.239(3) 0.9137(11) 0.1641(5) 0.0652 1.0000 Uani .
C7 C 0.496(4) 0.7825(10) 0.3276(5) 0.0842 1.0000 Uani .
C8 C -0.035(5) 1.2005(11) 0.0541(6) 0.1120 1.0000 Uani .
C9 C 0.391(4) 0.9787(12) -0.1062(6) 0.1132 1.0000 Uani .
C10 C 0.158(5) 0.8046(11) -0.0729(5) 0.1138 1.0000 Uani .
C11 C 0.133(4) 0.9742(11) 0.1260(5) 0.0858 1.0000 Uani .
C12 C 0.040(4) 1.0300(11) 0.0963(5) 0.0845 1.0000 Uani .
C13 C -0.084(5) 1.0929(12) 0.0596(5) 0.1004 1.0000 Uani .
C14 C -0.287(4) 1.0298(13) 0.0281(6) 0.1095 1.0000 Uani .
C15 C -0.125(4) 0.9392(12) -0.0003(6) 0.0974 1.0000 Uani .
C16 C 0.054(5) 0.9858(12) -0.0370(6) 0.1019 1.0000 Uani .
C17 C 0.190(5) 0.9289(12) -0.0697(6) 0.0998 1.0000 Uani .
H31 H 0.2201 0.8529 0.2651 0.0869 1.0000 Uiso R
H41 H 0.1101 0.6993 0.2213 0.0949 1.0000 Uiso R
H51 H 0.0913 0.7669 0.1480 0.0740 1.0000 Uiso R
H71 H 0.5781 0.7274 0.3470 0.1270 1.0000 Uiso R
H72 H 0.5897 0.8518 0.3334 0.1270 1.0000 Uiso R
H73 H 0.2925 0.7898 0.3338 0.1269 1.0000 Uiso R
H81 H 0.0370 1.2424 0.0780 0.1341 1.0000 Uiso R
H82 H -0.0749 1.2346 0.0264 0.1340 1.0000 Uiso R
H91 H 0.5895 0.9681 -0.0972 0.1680 1.0000 Uiso R
H92 H 0.3605 0.9428 -0.1349 0.1680 1.0000 Uiso R
H93 H 0.3528 1.0571 -0.1091 0.1681 1.0000 Uiso R
H101 H 0.0422 0.7782 -0.0483 0.1699 1.0000 Uiso R
H102 H 0.0666 0.7853 -0.1010 0.1700 1.0000 Uiso R
H103 H 0.3469 0.7713 -0.0714 0.1700 1.0000 Uiso R
H141 H -0.4369 0.9941 0.0458 0.1310 1.0000 Uiso R
H142 H -0.3732 1.0828 0.0072 0.1309 1.0000 Uiso R
H151 H -0.2685 0.8897 -0.0135 0.1170 1.0000 Uiso R
H152 H 0.0010 0.8973 0.0197 0.1170 1.0000 Uiso R
H161 H 0.0764 1.0632 -0.0374 0.1230 1.0000 Uiso R
H162 H 0.5306 1.0307 0.1810 0.0780 1.0000 Uiso R
H163 H 0.7273 0.8707 0.2123 0.0920 1.0000 Uiso R
H901 H 0.2598 1.1133 0.2233 0.0917 1.0000 Uiso R
H902 H 0.8578 1.0002 0.2546 0.0934 1.0000 Uiso R
H903 H 0.4850 0.6068 0.2059 0.0867 1.0000 Uiso R

loop_
_atom_site_aniso_label
_atom_site_aniso_U_11
_atom_site_aniso_U_22
_atom_site_aniso_U_33
_atom_site_aniso_U_23
_atom_site_aniso_U_13
_atom_site_aniso_U_12
O1 0.087(8) 0.032(4) 0.111(7) -0.006(5) -0.005(7) 0.000(6)
O2 0.069(7) 0.042(4) 0.123(8) -0.006(5) 0.001(7) -0.002(6)
O3 0.065(7) 0.038(4) 0.116(7) 0.005(4) 0.002(7) 0.012(5)
O4 0.098(9) 0.036(4) 0.093(7) 0.006(5) -0.010(7) 0.002(6)
C1 0.045(9) 0.043(6) 0.107(11) -0.004(8) 0.011(9) -0.009(7)
C2 0.090(13) 0.043(6) 0.096(11) -0.011(8) 0.002(11) -0.019(9)
C3 0.102(13) 0.023(5) 0.093(10) -0.004(7) 0.015(11) 0.005(7)
C4 0.087(14) 0.057(8) 0.093(11) 0.007(8) 0.017(11) -0.021(10)
C5 0.046(9) 0.039(6) 0.098(10) 0.001(7) -0.008(9) 0.005(7)
C6 0.050(10) 0.063(8) 0.083(10) 0.004(8) 0.004(9) -0.005(8)
C7 0.093(13) 0.060(8) 0.100(11) -0.005(8) -0.002(12) -0.012(11)
C8 0.14(2) 0.063(9) 0.131(14) 0.002(9) 0.011(17) 0.013(13)
C9 0.126(19) 0.081(10) 0.132(15) 0.015(11) -0.024(15) -0.016(13)
C10 0.112(17) 0.069(9) 0.160(16) 0.003(10) 0.006(15) 0.000(12)
C11 0.129(18) 0.055(8) 0.074(10) -0.010(8) 0.002(12) -0.039(11)
C12 0.107(15) 0.057(8) 0.089(12) 0.011(8) 0.000(12) -0.004(11)
C13 0.15(2) 0.059(9) 0.088(11) -0.015(8) -0.008(14) -0.003(12)
C14 0.111(17) 0.082(10) 0.135(16) 0.020(11) 0.003(15) 0.025(14)
C15 0.092(15) 0.060(9) 0.140(16) -0.003(10) -0.023(13) 0.029(10)
C16 0.131(19) 0.059(9) 0.115(14) -0.002(10) 0.001(15) 0.001(12)
C17 0.15(2) 0.056(8) 0.096(12) 0.002(9) -0.008(14) -0.004(13)

loop_
_atom_type_symbol
_atom_type_scat_dispersion_real
_atom_type_scat_dispersion_imag
_atom_type_scat_Cromer_Mann_a1
_atom_type_scat_Cromer_Mann_b1
_atom_type_scat_Cromer_Mann_a2
_atom_type_scat_Cromer_Mann_b2
_atom_type_scat_Cromer_Mann_a3
_atom_type_scat_Cromer_Mann_b3
_atom_type_scat_Cromer_Mann_a4
_atom_type_scat_Cromer_Mann_b4
_atom_type_scat_Cromer_Mann_c
_atom_type_scat_source
C 0.0033 0.0016 2.3100 20.8439 1.0200 10.2075 1.5886 0.5687 0.8650 51.6512 0.2156 'International Tables Vol C 4.2.6.8 and 6.1.1.4'
H 0.0000 0.0000 0.4930 10.5109 0.3229 26.1257 0.1402 3.1424 0.0408 57.7998 0.0030 'International Tables Vol C 4.2.6.8 and 6.1.1.4'
O 0.0106 0.0060 3.0485 13.2771 2.2868 5.7011 1.5463 0.3239 0.8670 32.9089 0.2508 'International Tables Vol C 4.2.6.8 and 6.1.1.4'

loop_
_exptl_crystal_face_index_h
_exptl_crystal_face_index_k
_exptl_crystal_face_index_l
_exptl_crystal_face_perp_dist
1 0 0 0.250
-1 0 0 0.250
0 1 0 0.140
0 -1 0 0.100
0 0 1 0.030
0 0 -1 0.010
1 6 0 0.137
1 -6 0 0.116

loop_
_geom_angle_atom_site_label_1
_geom_angle_atom_site_label_2
_geom_angle_atom_site_label_3
_geom_angle
_geom_angle_publ_flag
C1 O1 H901 108.1 no
C2 O2 H902 108.3 no
C4 O3 H903 107.2 no
C3 O4 C7 115.7(11) yes
O1 C1 C2 109.3(11) yes
O1 C1 C6 110.1(11) yes
C2 C1 C6 110.9(10) yes
O1 C1 H162 109.4 no
C2 C1 H162 108.3 no
C6 C1 H162 108.8 no
C1 C2 O2 110.3(10) yes
C1 C2 C3 110.7(13) yes
O2 C2 C3 110.9(11) yes
C1 C2 H163 108.1 no
O2 C2 H163 108.5 no
C3 C2 H163 108.3 no
C2 C3 O4 111.9(13) yes
C2 C3 C4 107.4(11) yes
O4 C3 C4 110.3(9) yes
C2 C3 H31 109.6 no
O4 C3 H31 108.9 no
C4 C3 H31 108.7 no
C3 C4 O3 107.2(13) yes
C3 C4 C5 115.1(11) yes
O3 C4 C5 105.4(11) yes
C3 C4 H41 109.9 no
O3 C4 H41 109.9 no
C5 C4 H41 109.2 no
C4 C5 C6 123.8(14) yes
C4 C5 H51 118.1 no
C6 C5 H51 118.1 no
C1 C6 C5 122.3(14) yes
C1 C6 C11 114.5(12) yes
C5 C6 C11 123.2(14) yes
O4 C7 H71 110.8 no
O4 C7 H72 109.1 no
H71 C7 H72 108.1 no
O4 C7 H73 109.6 no
H71 C7 H73 109.8 no
H72 C7 H73 109.3 no
C13 C8 H81 119.6 no
C13 C8 H82 120.3 no
H81 C8 H82 120.2 no
C17 C9 H91 109.2 no
C17 C9 H92 110.7 no
H91 C9 H92 109.1 no
C17 C9 H93 109.2 no
H91 C9 H93 109.2 no
H92 C9 H93 109.4 no
C17 C10 H101 109.6 no
C17 C10 H102 109.6 no
H101 C10 H102 109.5 no
C17 C10 H103 108.6 no
H101 C10 H103 109.6 no
H102 C10 H103 109.8 no
C6 C11 C12 175.6(16) yes
C11 C12 C13 176.6(18) yes
C12 C13 C8 122.4(18) yes
C12 C13 C14 116.6(13) yes
C8 C13 C14 120.9(17) yes
C13 C14 C15 112.4(15) yes
C13 C14 H141 109.1 no
C15 C14 H141 109.1 no
C13 C14 H142 108.6 no
C15 C14 H142 108.0 no
H141 C14 H142 109.7 no
C14 C15 C16 113.6(13) yes
C14 C15 H151 108.3 no
C16 C15 H151 108.7 no
C14 C15 H152 108.6 no
C16 C15 H152 107.9 no
H151 C15 H152 109.8 no
C15 C16 C17 127.0(14) yes
C15 C16 H161 116.6 no
C17 C16 H161 116.4 no
C9 C17 C10 113.6(16) yes
C9 C17 C16 126.2(14) yes
C10 C17 C16 120.2(18) yes

loop_
_geom_bond_atom_site_label_1
_geom_bond_atom_site_label_2
_geom_bond_distance
_geom_bond_publ_flag
O1 C1 1.430(14) yes
O1 H901 0.830 no
O2 C2 1.439(14) yes
O2 H902 0.830 no
O3 C4 1.512(18) yes
O3 H903 0.830 no
O4 C3 1.400(15) yes
O4 C7 1.419(14) yes
C1 C2 1.549(18) yes
C1 C6 1.463(17) yes
C1 H162 0.979 no
C2 C3 1.494(16) yes
C2 H163 0.984 no
C3 C4 1.540(17) yes
C3 H31 0.975 no
C4 C5 1.452(17) yes
C4 H41 0.984 no
C5 C6 1.326(15) yes
C5 H51 0.928 no
C6 C11 1.427(19) yes
C7 H71 0.953 no
C7 H72 0.953 no
C7 H73 0.960 no
C8 C13 1.318(18) yes
C8 H81 0.930 no
C8 H82 0.930 no
C9 C17 1.54(2) yes
C9 H91 0.962 no
C9 H92 0.960 no
C9 H93 0.959 no
C10 C17 1.497(18) yes
C10 H101 0.957 no
C10 H102 0.961 no
C10 H103 0.960 no
C11 C12 1.18(2) yes
C12 C13 1.44(2) yes
C13 C14 1.52(2) yes
C14 C15 1.56(2) yes
C14 H141 0.970 no
C14 H142 0.971 no
C15 C16 1.47(2) yes
C15 H151 0.970 no
C15 H152 0.969 no
C16 C17 1.34(2) yes
C16 H161 0.931 no

loop_
_geom_hbond_atom_site_label_D
_geom_hbond_atom_site_label_H
_geom_hbond_atom_site_label_A
_geom_hbond_site_symmetry_A
_geom_hbond_angle_DHA
_geom_hbond_distance_DH
_geom_hbond_distance_HA
_geom_hbond_distance_DA
_geom_hbond_publ_flag
O1 H901 O4 3_655 170 0.83 1.93 2.75(2) yes
O2 H902 O1 1_655 171 0.83 1.92 2.74(2) yes
O3 H903 O2 3_645 164 0.83 2.01 2.81(2) yes
